data_1576913
loop_
_publ_author_name
'Mahawar, Pritam'
'Wang, Ganping'
'Ward, Robert J.'
'Kelley, Steven P.'
'Maron, Laurent'
'Walensky, Justin R.'

_publ_section_title
;
 Unusual bonding situations in Th(iv) and U(iv)-Al(iii) pnictogen
 complexes.
;
_journal_issue 18
_journal_name_full 'Chemical science'
_journal_page_first 9158
_journal_page_last 9167
_journal_paper_doi 10.1039/d5sc09143h
_journal_volume 17
_journal_year 2026
_chemical_formula_moiety 'C33 H44 N2 Th'
_chemical_formula_sum 'C33 H44 N2 Th'
_chemical_formula_weight 700.74
_chemical_properties_physical Air-sensitive,Moisture-sensitive,Radioactive
_space_group_crystal_system triclinic
_space_group_IT_number 2
_space_group_name_Hall '-P 1'
_space_group_name_H-M_alt 'P -1'
_atom_sites_solution_hydrogens mixed
_atom_sites_solution_primary direct
_atom_sites_solution_secondary difmap
_audit_creation_date 2025-10-02
_audit_creation_method
;
Olex2 1.5
(compiled 2025.07.13 svn.rb7424aed for OlexSys, GUI svn.r7311)
;
_audit_update_record
;
2025-11-10 deposited with the CCDC.	2026-03-10 downloaded from the CCDC.
;
_cell_angle_alpha 82.637(2)
_cell_angle_beta 71.7644(19)
_cell_angle_gamma 78.2949(19)
_cell_formula_units_Z 2
_cell_length_a 9.5196(5)
_cell_length_b 11.1473(6)
_cell_length_c 15.1216(8)
_cell_measurement_reflns_used 9940
_cell_measurement_temperature 173.0(2)
_cell_measurement_theta_max 28.67
_cell_measurement_theta_min 2.64
_cell_volume 1488.78(14)
_computing_cell_refinement 'Bruker Apex4 V.2022.1-1/SAINT V8.40B'
_computing_data_collection 'Bruker Apex4 V.2022.1-1'
_computing_data_reduction 'Bruker Apex4 V.2022.1-1/SAINT V8.40B'
_computing_molecular_graphics 'Olex2 1.5 (Dolomanov et al., 2009)'
_computing_publication_material 'Olex2 1.5 (Dolomanov et al., 2009)'
_computing_structure_refinement 'SHELXL-2019/2 (Sheldrick, 2019)'
_diffrn_ambient_temperature 173(2)
_diffrn_measured_fraction_theta_full 0.998
_diffrn_measured_fraction_theta_max 0.998
_diffrn_measurement_device_type 'Bruker Photon II CMOS area detector'
_diffrn_measurement_method 'shutterless omega and phi scans'
_diffrn_radiation_type MoK\a
_diffrn_radiation_wavelength 0.71073
_diffrn_reflns_av_R_equivalents 0.0398
_diffrn_reflns_av_unetI/netI 0.0280
_diffrn_reflns_Laue_measured_fraction_full 0.998
_diffrn_reflns_Laue_measured_fraction_max 0.998
_diffrn_reflns_limit_h_max 12
_diffrn_reflns_limit_h_min -12
_diffrn_reflns_limit_k_max 15
_diffrn_reflns_limit_k_min -15
_diffrn_reflns_limit_l_max 20
_diffrn_reflns_limit_l_min -20
_diffrn_reflns_number 49766
_diffrn_reflns_point_group_measured_fraction_full 0.998
_diffrn_reflns_point_group_measured_fraction_max 0.998
_diffrn_reflns_theta_full 25.242
_diffrn_reflns_theta_max 28.728
_diffrn_reflns_theta_min 2.642
_diffrn_source 'Incoatec IMuS microfocus Mo tube'
_exptl_absorpt_coefficient_mu 5.030
_exptl_absorpt_correction_T_max 0.3794
_exptl_absorpt_correction_T_min 0.2897
_exptl_absorpt_correction_type multi-scan
_exptl_absorpt_process_details 'Bruker AXScale'
_exptl_crystal_colour yellow
_exptl_crystal_colour_primary yellow
_exptl_crystal_density_diffrn 1.563
_exptl_crystal_description plate
_exptl_crystal_F_000 692
_exptl_crystal_recrystallization_method 'Re-crystallisation from solvent: diethyl ether, pentane'
_exptl_crystal_size_max 0.16
_exptl_crystal_size_mid 0.09
_exptl_crystal_size_min 0.03
_refine_diff_density_max 2.675
_refine_diff_density_min -1.047
_refine_diff_density_rms 0.111
_refine_ls_extinction_method none
_refine_ls_goodness_of_fit_ref 1.089
_refine_ls_hydrogen_treatment mixed
_refine_ls_matrix_type full
_refine_ls_number_parameters 339
_refine_ls_number_reflns 7714
_refine_ls_number_restraints 0
_refine_ls_restrained_S_all 1.089
_refine_ls_R_factor_all 0.0309
_refine_ls_R_factor_gt 0.0246
_refine_ls_shift/su_max 0.001
_refine_ls_shift/su_mean 0.000
_refine_ls_structure_factor_coef Fsqd
_refine_ls_weighting_details 'w=1/[\s^2^(Fo^2^)+(0.0004P)^2^+3.5411P] where P=(Fo^2^+2Fc^2^)/3'
_refine_ls_weighting_scheme calc
_refine_ls_wR_factor_gt 0.0481
_refine_ls_wR_factor_ref 0.0517
_reflns_Friedel_coverage 0.000
_reflns_number_gt 7002
_reflns_number_total 7714
_reflns_threshold_expression 'I > 2\s(I)'
_cod_data_source_file d5sc09143h2.cif
_cod_data_source_block 7a
_cod_depositor_comments 'Adding full bibliography for 1576910--1576917.cif.'
_cod_database_code 1576913
_shelx_shelxl_version_number 2019/3
_shelx_space_group_comment
;
The symmetry employed for this shelxl refinement is uniquely defined 
by the following loop, which should always be used as a source of 
symmetry information in preference to the above space-group names. 
They are only intended as comments. 
;
_shelx_estimated_absorpt_t_max 0.864
_shelx_estimated_absorpt_t_min 0.500
_olex2_refinement_description
;
1.a Aromatic/amide H refined with riding coordinates:
 C22(H22), C23(H23), C24(H24), C25(H25), C26(H26), C28(H28), C29(H29),
 C30(H30), C31(H31), C32(H32)
1.b Idealised Me refined as rotating group:
 C6(H6A,H6B,H6C), C7(H7A,H7B,H7C), C8(H8A,H8B,H8C), C9(H9A,H9B,H9C), C10(H10A,
 H10B,H10C), C16(H16A,H16B,H16C), C17(H17A,H17B,H17C), C18(H18A,H18B,H18C),
 C19(H19A,H19B,H19C), C20(H20A,H20B,H20C), C33(H33A,H33B,H33C)
;
_olex2_submission_special_instructions 'No special instructions were received'

loop_
_space_group_symop_operation_xyz
'x, y, z'
'-x, -y, -z'

loop_
_atom_site_label
_atom_site_type_symbol
_atom_site_fract_x
_atom_site_fract_y
_atom_site_fract_z
_atom_site_U_iso_or_equiv
_atom_site_adp_type
_atom_site_occupancy
_atom_site_site_symmetry_order
_atom_site_calc_flag
_atom_site_refinement_flags_posn
_atom_site_refinement_flags_adp
_atom_site_refinement_flags_occupancy
_atom_site_disorder_assembly
_atom_site_disorder_group
Th1 Th 0.17457(2) 0.78213(2) 0.23035(2) 0.02182(3) Uani 1 1 d . . . . .
N1 N 0.2465(3) 0.5744(2) 0.27396(18) 0.0271(6) Uani 1 1 d . . . . .
N2 N 0.2151(3) 0.5557(3) 0.1907(2) 0.0324(6) Uani 1 1 d . . . . .
C1 C 0.0821(4) 0.9645(3) 0.3611(3) 0.0392(9) Uani 1 1 d . . . . .
C2 C 0.1138(4) 0.8531(3) 0.4139(2) 0.0335(7) Uani 1 1 d . . . . .
C3 C 0.0030(4) 0.7833(3) 0.4210(2) 0.0305(7) Uani 1 1 d . . . . .
C4 C -0.0954(4) 0.8493(3) 0.3720(2) 0.0342(8) Uani 1 1 d . . . . .
C5 C -0.0464(4) 0.9612(3) 0.3342(2) 0.0400(9) Uani 1 1 d . . . . .
C6 C 0.1543(6) 1.0752(4) 0.3546(4) 0.0791(19) Uani 1 1 d . . . . .
H6A H 0.263733 1.051865 0.331217 0.119 Uiso 1 1 calc R U . . .
H6B H 0.126743 1.106460 0.416511 0.119 Uiso 1 1 calc R U . . .
H6C H 0.119442 1.139325 0.311694 0.119 Uiso 1 1 calc R U . . .
C7 C 0.2292(5) 0.8259(5) 0.4657(3) 0.0566(12) Uani 1 1 d . . . . .
H7A H 0.212769 0.752894 0.508667 0.085 Uiso 1 1 calc R U . . .
H7B H 0.220244 0.896098 0.501225 0.085 Uiso 1 1 calc R U . . .
H7C H 0.329794 0.810835 0.421102 0.085 Uiso 1 1 calc R U . . .
C8 C -0.0190(5) 0.6662(3) 0.4812(3) 0.0486(10) Uani 1 1 d . . . . .
H8A H -0.100956 0.633839 0.471381 0.073 Uiso 1 1 calc R U . . .
H8B H -0.044052 0.682640 0.546940 0.073 Uiso 1 1 calc R U . . .
H8C H 0.073722 0.605661 0.464351 0.073 Uiso 1 1 calc R U . . .
C9 C -0.2393(5) 0.8136(5) 0.3717(3) 0.0652(14) Uani 1 1 d . . . . .
H9A H -0.276193 0.863707 0.322692 0.098 Uiso 1 1 calc R U . . .
H9B H -0.314511 0.827220 0.432442 0.098 Uiso 1 1 calc R U . . .
H9C H -0.220969 0.726649 0.359587 0.098 Uiso 1 1 calc R U . . .
C10 C -0.1227(6) 1.0626(4) 0.2802(3) 0.0737(17) Uani 1 1 d . . . . .
H10A H -0.050210 1.083481 0.220854 0.111 Uiso 1 1 calc R U . . .
H10B H -0.161507 1.135107 0.316738 0.111 Uiso 1 1 calc R U . . .
H10C H -0.205900 1.035064 0.268039 0.111 Uiso 1 1 calc R U . . .
C11 C 0.4455(4) 0.8654(3) 0.1529(2) 0.0329(7) Uani 1 1 d . . . . .
C12 C 0.3489(4) 0.9511(3) 0.1132(3) 0.0385(8) Uani 1 1 d . . . . .
C13 C 0.3100(4) 0.8905(4) 0.0502(3) 0.0435(10) Uani 1 1 d . . . . .
C14 C 0.3855(4) 0.7681(4) 0.0501(2) 0.0387(8) Uani 1 1 d . . . . .
C15 C 0.4692(4) 0.7526(3) 0.1134(2) 0.0342(8) Uani 1 1 d . . . . .
C16 C 0.5261(5) 0.8852(5) 0.2201(3) 0.0590(12) Uani 1 1 d . . . . .
H16A H 0.498192 0.971134 0.235932 0.088 Uiso 1 1 calc R U . . .
H16B H 0.634810 0.865948 0.190943 0.088 Uiso 1 1 calc R U . . .
H16C H 0.497437 0.831541 0.276994 0.088 Uiso 1 1 calc R U . . .
C17 C 0.3147(5) 1.0884(4) 0.1218(4) 0.0686(15) Uani 1 1 d . . . . .
H17A H 0.205680 1.115818 0.141849 0.103 Uiso 1 1 calc R U . . .
H17B H 0.358390 1.130164 0.061196 0.103 Uiso 1 1 calc R U . . .
H17C H 0.357832 1.108226 0.167978 0.103 Uiso 1 1 calc R U . . .
C18 C 0.2197(6) 0.9531(6) -0.0131(4) 0.092(2) Uani 1 1 d . . . . .
H18A H 0.282289 0.999232 -0.064824 0.138 Uiso 1 1 calc R U . . .
H18B H 0.132942 1.009514 0.021950 0.138 Uiso 1 1 calc R U . . .
H18C H 0.184928 0.891371 -0.037969 0.138 Uiso 1 1 calc R U . . .
H2 H 0.304(7) 0.524(5) 0.141(4) 0.110 Uiso 1 1 d . U . . .
C19 C 0.3864(7) 0.6780(5) -0.0163(3) 0.0759(17) Uani 1 1 d . . . . .
H19A H 0.451293 0.600421 -0.006206 0.114 Uiso 1 1 calc R U . . .
H19B H 0.424578 0.711535 -0.080683 0.114 Uiso 1 1 calc R U . . .
H19C H 0.284041 0.663269 -0.005203 0.114 Uiso 1 1 calc R U . . .
C20 C 0.5781(5) 0.6396(4) 0.1310(3) 0.0595(12) Uani 1 1 d . . . . .
H20A H 0.567774 0.626809 0.197958 0.089 Uiso 1 1 calc R U . . .
H20B H 0.680996 0.651032 0.096623 0.089 Uiso 1 1 calc R U . . .
H20C H 0.556241 0.567810 0.109943 0.089 Uiso 1 1 calc R U . . .
C21 C 0.3277(3) 0.4736(3) 0.3113(2) 0.0263(6) Uani 1 1 d . . . . .
C22 C 0.3665(4) 0.3560(3) 0.2779(3) 0.0337(7) Uani 1 1 d . . . . .
H22 H 0.334373 0.340728 0.227568 0.040 Uiso 1 1 calc R U . . .
C23 C 0.4519(4) 0.2615(3) 0.3181(3) 0.0401(8) Uani 1 1 d . . . . .
H23 H 0.479236 0.182923 0.293585 0.048 Uiso 1 1 calc R U . . .
C24 C 0.4972(4) 0.2791(3) 0.3918(3) 0.0398(8) Uani 1 1 d . . . . .
H24 H 0.555373 0.213720 0.418609 0.048 Uiso 1 1 calc R U . . .
C25 C 0.4573(4) 0.3929(4) 0.4267(3) 0.0416(9) Uani 1 1 d . . . . .
H25 H 0.486257 0.405629 0.478967 0.050 Uiso 1 1 calc R U . . .
C26 C 0.3753(4) 0.4896(3) 0.3869(3) 0.0372(8) Uani 1 1 d . . . . .
H26 H 0.351142 0.568030 0.411355 0.045 Uiso 1 1 calc R U . . .
C27 C 0.0946(4) 0.4925(3) 0.1973(3) 0.0359(8) Uani 1 1 d . . . . .
C28 C 0.0913(6) 0.4463(4) 0.1169(3) 0.0538(11) Uani 1 1 d . . . . .
H28 H 0.171464 0.451416 0.060953 0.065 Uiso 1 1 calc R U . . .
C29 C -0.0290(7) 0.3928(4) 0.1185(4) 0.0675(15) Uani 1 1 d . . . . .
H29 H -0.030833 0.360007 0.064037 0.081 Uiso 1 1 calc R U . . .
C30 C -0.1450(6) 0.3875(4) 0.1991(4) 0.0661(15) Uani 1 1 d . . . . .
H30 H -0.229195 0.353512 0.199817 0.079 Uiso 1 1 calc R U . . .
C31 C -0.1403(5) 0.4312(4) 0.2786(4) 0.0629(13) Uani 1 1 d . . . . .
H31 H -0.220050 0.425393 0.334667 0.075 Uiso 1 1 calc R U . . .
C32 C -0.0201(5) 0.4835(4) 0.2776(3) 0.0463(9) Uani 1 1 d . . . . .
H32 H -0.017276 0.513241 0.333007 0.056 Uiso 1 1 calc R U . . .
C33 C -0.0158(4) 0.7912(3) 0.1470(3) 0.0376(8) Uani 1 1 d . . . . .
H33A H 0.033356 0.757470 0.085915 0.056 Uiso 1 1 calc R U . . .
H33B H -0.063210 0.876755 0.138404 0.056 Uiso 1 1 calc R U . . .
H33C H -0.092449 0.742934 0.183855 0.056 Uiso 1 1 calc R U . . .

loop_
_atom_site_aniso_label
_atom_site_aniso_U_11
_atom_site_aniso_U_22
_atom_site_aniso_U_33
_atom_site_aniso_U_23
_atom_site_aniso_U_13
_atom_site_aniso_U_12
Th1 0.02184(6) 0.02153(5) 0.02165(6) -0.00002(4) -0.00603(4) -0.00432(4)
N1 0.0347(15) 0.0233(13) 0.0255(13) -0.0031(10) -0.0120(11) -0.0040(11)
N2 0.0402(17) 0.0312(15) 0.0286(15) -0.0014(12) -0.0132(13) -0.0077(12)
C1 0.041(2) 0.0301(17) 0.0359(19) -0.0148(15) 0.0097(16) -0.0083(15)
C2 0.0308(18) 0.0417(19) 0.0263(16) -0.0143(14) -0.0055(14) 0.0002(14)
C3 0.0374(19) 0.0319(17) 0.0173(14) -0.0028(12) -0.0017(13) -0.0045(14)
C4 0.0234(16) 0.048(2) 0.0242(16) -0.0018(14) 0.0004(13) -0.0031(14)
C5 0.038(2) 0.0353(19) 0.0285(18) 0.0011(14) 0.0037(15) 0.0107(15)
C6 0.091(4) 0.054(3) 0.073(3) -0.037(3) 0.033(3) -0.040(3)
C7 0.045(2) 0.082(3) 0.049(2) -0.033(2) -0.020(2) 0.003(2)
C8 0.073(3) 0.037(2) 0.0270(18) 0.0019(15) -0.0044(19) -0.0095(19)
C9 0.030(2) 0.121(4) 0.042(2) -0.008(3) 0.0003(18) -0.022(2)
C10 0.081(4) 0.059(3) 0.046(3) 0.007(2) -0.005(2) 0.036(3)
C11 0.0232(16) 0.045(2) 0.0297(17) -0.0042(15) -0.0012(13) -0.0129(14)
C12 0.0314(18) 0.0278(17) 0.045(2) 0.0048(15) 0.0049(16) -0.0092(14)
C13 0.0332(19) 0.063(3) 0.0291(18) 0.0249(17) -0.0077(15) -0.0174(18)
C14 0.042(2) 0.050(2) 0.0217(16) -0.0042(15) 0.0042(14) -0.0227(17)
C15 0.0230(16) 0.0364(18) 0.0331(18) 0.0004(14) 0.0021(14) -0.0008(13)
C16 0.040(2) 0.093(4) 0.052(3) -0.014(2) -0.011(2) -0.028(2)
C17 0.059(3) 0.033(2) 0.083(4) 0.009(2) 0.017(3) -0.008(2)
C18 0.064(3) 0.141(6) 0.073(4) 0.074(4) -0.037(3) -0.047(4)
C19 0.096(4) 0.098(4) 0.036(2) -0.028(3) 0.008(2) -0.051(3)
C20 0.037(2) 0.051(3) 0.071(3) 0.000(2) 0.001(2) 0.0068(19)
C21 0.0259(16) 0.0259(15) 0.0272(16) -0.0017(12) -0.0074(13) -0.0053(12)
C22 0.0347(19) 0.0293(17) 0.0399(19) -0.0029(14) -0.0139(15) -0.0070(14)
C23 0.039(2) 0.0266(17) 0.055(2) -0.0022(16) -0.0146(18) -0.0034(15)
C24 0.0332(19) 0.0338(19) 0.050(2) 0.0032(16) -0.0162(17) 0.0016(15)
C25 0.042(2) 0.043(2) 0.044(2) -0.0028(17) -0.0223(18) -0.0037(17)
C26 0.043(2) 0.0309(17) 0.043(2) -0.0060(15) -0.0210(17) -0.0016(15)
C27 0.050(2) 0.0233(16) 0.044(2) 0.0047(14) -0.0284(18) -0.0096(15)
C28 0.073(3) 0.051(2) 0.049(2) -0.004(2) -0.027(2) -0.021(2)
C29 0.105(4) 0.051(3) 0.078(4) 0.003(2) -0.065(3) -0.027(3)
C30 0.077(4) 0.045(2) 0.103(4) 0.025(3) -0.064(3) -0.032(2)
C31 0.055(3) 0.059(3) 0.081(4) 0.019(3) -0.026(3) -0.026(2)
C32 0.054(3) 0.044(2) 0.047(2) 0.0063(18) -0.020(2) -0.0200(19)
C33 0.0352(19) 0.041(2) 0.040(2) 0.0037(16) -0.0176(16) -0.0080(15)

loop_
_atom_type_symbol
_atom_type_description
_atom_type_scat_dispersion_real
_atom_type_scat_dispersion_imag
_atom_type_scat_source
C C 0.0033 0.0016 'International Tables Vol C Tables 4.2.6.8 and 6.1.1.4'
H H 0.0000 0.0000 'International Tables Vol C Tables 4.2.6.8 and 6.1.1.4'
N N 0.0061 0.0033 'International Tables Vol C Tables 4.2.6.8 and 6.1.1.4'
Th Th -7.2400 8.8979 'International Tables Vol C Tables 4.2.6.8 and 6.1.1.4'

loop_
_geom_angle_atom_site_label_1
_geom_angle_atom_site_label_2
_geom_angle_atom_site_label_3
_geom_angle
_geom_angle_site_symmetry_1
_geom_angle_site_symmetry_3
_geom_angle_publ_flag
N1 Th1 N2 33.16(8) . . ?
N1 Th1 C1 121.58(10) . . ?
N1 Th1 C2 92.57(10) . . ?
N1 Th1 C3 81.81(9) . . ?
N1 Th1 C4 102.34(10) . . ?
N1 Th1 C5 129.01(10) . . ?
N1 Th1 C11 103.59(10) . . ?
N1 Th1 C12 129.90(10) . . ?
N1 Th1 C14 93.43(11) . . ?
N1 Th1 C15 82.53(10) . . ?
N1 Th1 C33 106.91(11) . . ?
N2 Th1 C1 151.16(10) . . ?
N2 Th1 C2 123.33(10) . . ?
N2 Th1 C3 104.44(9) . . ?
N2 Th1 C4 112.55(10) . . ?
N2 Th1 C5 140.59(11) . . ?
N2 Th1 C11 107.89(10) . . ?
N2 Th1 C12 121.64(10) . . ?
N2 Th1 C14 74.61(10) . . ?
N2 Th1 C15 79.07(10) . . ?
C1 Th1 C2 29.02(11) . . ?
C1 Th1 C3 47.40(10) . . ?
C1 Th1 C14 131.98(10) . . ?
C2 Th1 C14 145.26(10) . . ?
C3 Th1 C2 28.66(10) . . ?
C3 Th1 C14 171.08(11) . . ?
C4 Th1 C1 47.51(11) . . ?
C4 Th1 C2 47.57(10) . . ?
C4 Th1 C3 28.85(10) . . ?
C4 Th1 C12 124.29(11) . . ?
C4 Th1 C14 159.73(11) . . ?
C5 Th1 C1 28.99(12) . . ?
C5 Th1 C2 47.93(10) . . ?
C5 Th1 C3 47.72(10) . . ?
C5 Th1 C4 28.99(11) . . ?
C5 Th1 C12 95.31(11) . . ?
C5 Th1 C14 137.55(11) . . ?
C11 Th1 C1 89.66(10) . . ?
C11 Th1 C2 97.62(10) . . ?
C11 Th1 C3 125.94(10) . . ?
C11 Th1 C4 137.09(11) . . ?
C11 Th1 C5 111.36(11) . . ?
C11 Th1 C12 28.92(11) . . ?
C11 Th1 C14 47.77(10) . . ?
C11 Th1 C15 29.32(10) . . ?
C12 Th1 C1 84.65(11) . . ?
C12 Th1 C2 105.09(11) . . ?
C12 Th1 C3 131.50(10) . . ?
C12 Th1 C14 47.46(11) . . ?
C15 Th1 C1 118.26(11) . . ?
C15 Th1 C2 119.11(11) . . ?
C15 Th1 C3 142.37(10) . . ?
C15 Th1 C4 165.44(11) . . ?
C15 Th1 C5 140.33(11) . . ?
C15 Th1 C12 47.79(10) . . ?
C15 Th1 C14 28.83(11) . . ?
C33 Th1 N2 78.18(11) . . ?
C33 Th1 C1 111.03(12) . . ?
C33 Th1 C2 125.59(11) . . ?
C33 Th1 C3 103.65(11) . . ?
C33 Th1 C4 78.41(11) . . ?
C33 Th1 C5 82.67(12) . . ?
C33 Th1 C11 124.47(11) . . ?
C33 Th1 C12 99.97(12) . . ?
C33 Th1 C14 84.92(12) . . ?
C33 Th1 C15 113.60(12) . . ?
N2 N1 Th1 82.90(16) . . ?
C21 N1 Th1 156.7(2) . . ?
C21 N1 N2 115.7(2) . . ?
N1 N2 Th1 63.94(15) . . ?
N1 N2 C27 119.5(3) . . ?
C27 N2 Th1 123.5(2) . . ?
C2 C1 Th1 75.54(18) . . ?
C2 C1 C6 124.0(4) . . ?
C5 C1 Th1 74.6(2) . . ?
C5 C1 C2 108.1(3) . . ?
C5 C1 C6 126.6(4) . . ?
C6 C1 Th1 126.0(2) . . ?
C1 C2 Th1 75.45(19) . . ?
C1 C2 C7 125.3(4) . . ?
C3 C2 Th1 75.66(18) . . ?
C3 C2 C1 107.6(3) . . ?
C3 C2 C7 126.4(4) . . ?
C7 C2 Th1 122.6(2) . . ?
C2 C3 Th1 75.67(18) . . ?
C2 C3 C4 108.4(3) . . ?
C2 C3 C8 125.7(3) . . ?
C4 C3 Th1 74.89(18) . . ?
C4 C3 C8 125.5(3) . . ?
C8 C3 Th1 121.7(2) . . ?
C3 C4 Th1 76.26(18) . . ?
C3 C4 C5 108.3(3) . . ?
C3 C4 C9 125.2(4) . . ?
C5 C4 Th1 75.28(19) . . ?
C5 C4 C9 126.0(4) . . ?
C9 C4 Th1 121.1(3) . . ?
C1 C5 Th1 76.37(19) . . ?
C1 C5 C10 126.0(4) . . ?
C4 C5 Th1 75.73(19) . . ?
C4 C5 C1 107.6(3) . . ?
C4 C5 C10 126.3(4) . . ?
C10 C5 Th1 117.0(3) . . ?
C12 C11 Th1 77.85(19) . . ?
C12 C11 C15 108.3(3) . . ?
C12 C11 C16 128.7(4) . . ?
C15 C11 Th1 75.93(19) . . ?
C15 C11 C16 122.7(4) . . ?
C16 C11 Th1 116.6(2) . . ?
C11 C12 Th1 73.23(19) . . ?
C11 C12 C13 107.6(3) . . ?
C11 C12 C17 126.5(4) . . ?
C13 C12 Th1 76.44(19) . . ?
C13 C12 C17 125.0(4) . . ?
C17 C12 Th1 124.7(2) . . ?
C12 C13 Th1 74.83(19) . . ?
C12 C13 C18 124.3(5) . . ?
C14 C13 Th1 75.07(19) . . ?
C14 C13 C12 108.1(3) . . ?
C14 C13 C18 127.2(5) . . ?
C18 C13 Th1 122.1(3) . . ?
C13 C14 Th1 76.3(2) . . ?
C13 C14 C19 123.9(4) . . ?
C15 C14 Th1 73.66(19) . . ?
C15 C14 C13 107.9(3) . . ?
C15 C14 C19 127.8(4) . . ?
C19 C14 Th1 121.6(3) . . ?
C11 C15 Th1 74.75(18) . . ?
C11 C15 C20 124.7(4) . . ?
C14 C15 Th1 77.51(19) . . ?
C14 C15 C11 108.0(3) . . ?
C14 C15 C20 127.0(4) . . ?
C20 C15 Th1 118.3(2) . . ?
N1 C21 C22 124.5(3) . . ?
N1 C21 C26 118.4(3) . . ?
C26 C21 C22 117.1(3) . . ?
C23 C22 C21 120.4(3) . . ?
C24 C23 C22 121.5(3) . . ?
C23 C24 C25 118.8(3) . . ?
C24 C25 C26 121.1(4) . . ?
C25 C26 C21 121.1(3) . . ?
C28 C27 N2 118.1(4) . . ?
C32 C27 N2 122.2(3) . . ?
C32 C27 C28 119.6(4) . . ?
C29 C28 C27 119.9(5) . . ?
C30 C29 C28 119.7(4) . . ?
C29 C30 C31 120.3(4) . . ?
C30 C31 C32 120.3(5) . . ?
C27 C32 C31 120.2(4) . . ?

loop_
_geom_bond_atom_site_label_1
_geom_bond_atom_site_label_2
_geom_bond_distance
_geom_bond_site_symmetry_2
_geom_bond_publ_flag
Th1 N1 2.348(3) . ?
Th1 N2 2.594(3) . ?
Th1 C1 2.834(3) . ?
Th1 C2 2.835(3) . ?
Th1 C3 2.835(3) . ?
Th1 C4 2.818(3) . ?
Th1 C5 2.812(3) . ?
Th1 C11 2.773(3) . ?
Th1 C12 2.831(3) . ?
Th1 C14 2.836(3) . ?
Th1 C15 2.788(3) . ?
Th1 C33 2.491(3) . ?
N1 N2 1.430(4) . ?
N1 C21 1.392(4) . ?
N2 C27 1.436(4) . ?
C1 C2 1.420(5) . ?
C1 C5 1.413(6) . ?
C1 C6 1.508(5) . ?
C2 C3 1.404(5) . ?
C2 C7 1.502(5) . ?
C3 C4 1.408(5) . ?
C3 C8 1.504(5) . ?
C4 C5 1.409(5) . ?
C4 C9 1.504(5) . ?
C5 C10 1.507(5) . ?
C11 C12 1.400(5) . ?
C11 C15 1.407(5) . ?
C11 C16 1.512(5) . ?
C12 C13 1.410(6) . ?
C12 C17 1.512(5) . ?
C13 C14 1.408(6) . ?
C13 C18 1.498(6) . ?
C14 C15 1.401(5) . ?
C14 C19 1.505(5) . ?
C15 C20 1.513(5) . ?
C21 C22 1.402(4) . ?
C21 C26 1.398(5) . ?
C22 C23 1.392(5) . ?
C23 C24 1.364(5) . ?
C24 C25 1.372(5) . ?
C25 C26 1.385(5) . ?
C27 C28 1.390(5) . ?
C27 C32 1.364(6) . ?
C28 C29 1.387(6) . ?
C29 C30 1.368(8) . ?
C30 C31 1.370(7) . ?
C31 C32 1.381(6) . ?
